data_7116698
loop_
_publ_author_name
'Nocton, Gr\'egory'
'Ricard, Louis'

_publ_section_title
;
 Reversible C--C coupling in phenanthroline complexes of divalent
 samarium and thulium
;
_journal_coden_ASTM CHCOFS
_journal_issue 17
_journal_name_full
;
 Chemical Communications (Cambridge, United Kingdom)
;
_journal_page_first 3578
_journal_page_last 3581
_journal_paper_doi 10.1039/c5cc00289c
_journal_volume 51
_journal_year 2015
_chemical_formula_moiety 'C92 H132 N4 Tm2, 3(C7H8)'
_chemical_formula_sum 'C113 H156 N4 Tm2'
_chemical_formula_weight 1908.27
_space_group_crystal_system triclinic
_space_group_IT_number 2
_space_group_name_Hall '-P 1'
_space_group_name_H-M_alt 'P -1'
_symmetry_space_group_name_Hall '-P 1'
_symmetry_space_group_name_H-M 'P -1'
_atom_sites_solution_hydrogens geom
_audit_creation_method SHELXL-2013
_audit_update_record
;
2014-12-11 deposited with the CCDC.
2015-01-23 downloaded from the CCDC.
;
_cell_angle_alpha 87.531(1)
_cell_angle_beta 88.273(1)
_cell_angle_gamma 84.590(1)
_cell_formula_units_Z 1
_cell_length_a 10.148(1)
_cell_length_b 12.286(1)
_cell_length_c 20.481(1)
_cell_measurement_reflns_used 14534
_cell_measurement_temperature 150.0(1)
_cell_measurement_theta_max 30.034
_cell_measurement_theta_min 0.998
_cell_volume 2538.9(3)
_computing_cell_refinement 'DENZO (Otwinowski & Minor, 1997) & COLLECT'
_computing_data_collection 'COLLECT (Hooft, R.W.W., 1998)'
_computing_data_reduction 'DENZO & COLLECT'
_computing_molecular_graphics 'PLATON (Spek, 2009)'
_computing_structure_refinement 'SHELXL-2013 (Sheldrick, 2013)'
_computing_structure_solution 'SIR97 (Altomare et al., 1999)'
_diffrn_ambient_temperature 150.0(1)
_diffrn_measured_fraction_theta_full 0.998
_diffrn_measured_fraction_theta_max 0.993
_diffrn_measurement_device_type 'Kappa APEX II'
_diffrn_measurement_method 'phi and omega scans'
_diffrn_radiation_type MoK\a
_diffrn_radiation_wavelength 0.71069
_diffrn_reflns_av_R_equivalents 0.0845
_diffrn_reflns_av_unetI/netI 0.0704
_diffrn_reflns_Laue_measured_fraction_full 0.998
_diffrn_reflns_Laue_measured_fraction_max 0.993
_diffrn_reflns_limit_h_max 14
_diffrn_reflns_limit_h_min -14
_diffrn_reflns_limit_k_max 17
_diffrn_reflns_limit_k_min -17
_diffrn_reflns_limit_l_max 28
_diffrn_reflns_limit_l_min -28
_diffrn_reflns_number 56322
_diffrn_reflns_point_group_measured_fraction_full 0.998
_diffrn_reflns_point_group_measured_fraction_max 0.993
_diffrn_reflns_theta_full 25.240
_diffrn_reflns_theta_max 30.092
_diffrn_reflns_theta_min 1.906
_exptl_absorpt_coefficient_mu 1.783
_exptl_absorpt_correction_T_max 1.10186
_exptl_absorpt_correction_T_min 0.889585
_exptl_absorpt_correction_type multi-scan
_exptl_absorpt_process_details DENZO/SCALEPACK
_exptl_crystal_colour 'brownish purple'
_exptl_crystal_density_diffrn 1.248
_exptl_crystal_description needle
_exptl_crystal_F_000 1000
_exptl_crystal_size_max 0.180
_exptl_crystal_size_mid 0.110
_exptl_crystal_size_min 0.040
_refine_diff_density_max 3.796
_refine_diff_density_min -1.459
_refine_diff_density_rms 0.159
_refine_ls_extinction_method none
_refine_ls_goodness_of_fit_ref 1.080
_refine_ls_hydrogen_treatment constr
_refine_ls_matrix_type full
_refine_ls_number_parameters 478
_refine_ls_number_reflns 14831
_refine_ls_number_restraints 0
_refine_ls_restrained_S_all 1.080
_refine_ls_R_factor_all 0.0805
_refine_ls_R_factor_gt 0.0644
_refine_ls_shift/su_max 0.000
_refine_ls_shift/su_mean 0.000
_refine_ls_structure_factor_coef Fsqd
_refine_ls_weighting_details 'w=1/[\s^2^(Fo^2^)+(0.0711P)^2^+7.7584P] where P=(Fo^2^+2Fc^2^)/3'
_refine_ls_weighting_scheme calc
_refine_ls_wR_factor_gt 0.1498
_refine_ls_wR_factor_ref 0.1597
_reflns_Friedel_coverage 0.000
_reflns_number_gt 12223
_reflns_number_total 14831
_reflns_threshold_expression 'I > 2\s(I)'
_cod_duplicate_entry 7116569
_cod_data_source_file c5cc00289c2.cif
_cod_data_source_block gnoc172_sq_s
_cod_database_code 7116698
_shelx_space_group_comment
;
The symmetry employed for this shelxl refinement is uniquely defined
by the following loop, which should always be used as a source of
symmetry information in preference to the above space-group names.
They are only intended as comments.
;
_shelx_estimated_absorpt_t_min 0.740
_shelx_estimated_absorpt_t_max 0.932
_shelxl_version_number 2013-4

loop_
_space_group_symop_operation_xyz
'x, y, z'
'-x, -y, -z'

loop_
_atom_site_label
_atom_site_type_symbol
_atom_site_fract_x
_atom_site_fract_y
_atom_site_fract_z
_atom_site_U_iso_or_equiv
_atom_site_adp_type
_atom_site_occupancy
_atom_site_site_symmetry_order
_atom_site_calc_flag
_atom_site_refinement_flags_posn
_atom_site_refinement_flags_adp
_atom_site_refinement_flags_occupancy
_atom_site_disorder_assembly
_atom_site_disorder_group
Tm1 Tm 0.69077(2) 0.05308(2) 0.24393(2) 0.02659(7) Uani 1 1 d . . . . .
N1 N 0.8684(4) -0.0127(4) 0.3136(2) 0.0290(8) Uani 1 1 d . . . . .
N2 N 0.6065(4) 0.0040(4) 0.3446(2) 0.0279(8) Uani 1 1 d . . . . .
C1 C 0.5320(5) -0.0331(5) 0.1627(3) 0.0345(11) Uani 1 1 d . . . . .
C2 C 0.5521(6) -0.1116(5) 0.2140(2) 0.0337(11) Uani 1 1 d . . . . .
H2 H 0.4862 -0.1273 0.2461 0.040 Uiso 1 1 calc R U . . .
C3 C 0.6810(6) -0.1643(5) 0.2123(3) 0.0355(11) Uani 1 1 d . . . . .
C4 C 0.7474(5) -0.1147(4) 0.1564(3) 0.0331(11) Uani 1 1 d . . . . .
C5 C 0.6558(5) -0.0343(4) 0.1286(2) 0.0303(10) Uani 1 1 d . . . . .
H5 H 0.6742 0.0127 0.0921 0.036 Uiso 1 1 calc R U . . .
C6 C 0.3994(5) 0.0084(5) 0.1331(3) 0.0381(12) Uani 1 1 d . . . . .
C7 C 0.2872(6) 0.0107(7) 0.1838(3) 0.0525(17) Uani 1 1 d . . . . .
H7A H 0.2790 -0.0636 0.2018 0.079 Uiso 1 1 calc R U . . .
H7B H 0.2042 0.0390 0.1632 0.079 Uiso 1 1 calc R U . . .
H7C H 0.3058 0.0581 0.2190 0.079 Uiso 1 1 calc R U . . .
C8 C 0.3715(6) -0.0747(6) 0.0815(3) 0.0480(15) Uani 1 1 d . . . . .
H8A H 0.4362 -0.0710 0.0452 0.072 Uiso 1 1 calc R U . . .
H8B H 0.2820 -0.0568 0.0651 0.072 Uiso 1 1 calc R U . . .
H8C H 0.3786 -0.1487 0.1017 0.072 Uiso 1 1 calc R U . . .
C9 C 0.4006(7) 0.1215(6) 0.0987(3) 0.0496(16) Uani 1 1 d . . . . .
H9A H 0.4097 0.1765 0.1311 0.074 Uiso 1 1 calc R U . . .
H9B H 0.3176 0.1394 0.0756 0.074 Uiso 1 1 calc R U . . .
H9C H 0.4753 0.1210 0.0672 0.074 Uiso 1 1 calc R U . . .
C10 C 0.7135(7) -0.2700(5) 0.2536(3) 0.0457(15) Uani 1 1 d . . . . .
C11 C 0.6925(11) -0.3675(6) 0.2126(4) 0.0747(15) Uani 1 1 d . . . . .
H11A H 0.7129 -0.4356 0.2385 0.112 Uiso 1 1 calc R U . . .
H11B H 0.7509 -0.3668 0.1736 0.112 Uiso 1 1 calc R U . . .
H11C H 0.6001 -0.3625 0.1993 0.112 Uiso 1 1 calc R U . . .
C12 C 0.6248(11) -0.2786(6) 0.3131(4) 0.0747(15) Uani 1 1 d . . . . .
H12A H 0.5324 -0.2733 0.2999 0.112 Uiso 1 1 calc R U . . .
H12B H 0.6373 -0.2189 0.3420 0.112 Uiso 1 1 calc R U . . .
H12C H 0.6468 -0.3490 0.3364 0.112 Uiso 1 1 calc R U . . .
C13 C 0.8601(11) -0.2908(6) 0.2760(4) 0.0747(15) Uani 1 1 d . . . . .
H13A H 0.8768 -0.2369 0.3080 0.112 Uiso 1 1 calc R U . . .
H13B H 0.9203 -0.2838 0.2381 0.112 Uiso 1 1 calc R U . . .
H13C H 0.8749 -0.3646 0.2961 0.112 Uiso 1 1 calc R U . . .
C14 C 0.8791(6) -0.1500(5) 0.1192(3) 0.0420(13) Uani 1 1 d . . . . .
C15 C 0.8956(12) -0.2684(10) 0.0964(6) 0.046(3) Uani 0.6 1 d . . P A 1
H15A H 0.9660 -0.2756 0.0627 0.069 Uiso 0.6 1 calc R U P A 1
H15B H 0.8122 -0.2864 0.0784 0.069 Uiso 0.6 1 calc R U P A 1
H15C H 0.9189 -0.3185 0.1337 0.069 Uiso 0.6 1 calc R U P A 1
C16 C 0.8829(10) -0.0806(9) 0.0490(5) 0.040(2) Uani 0.6 1 d . . P A 1
H16A H 0.8798 -0.0023 0.0568 0.060 Uiso 0.6 1 calc R U P A 1
H16B H 0.8064 -0.0945 0.0235 0.060 Uiso 0.6 1 calc R U P A 1
H16C H 0.9647 -0.1036 0.0246 0.060 Uiso 0.6 1 calc R U P A 1
C17 C 1.0027(10) -0.1216(10) 0.1509(5) 0.046(2) Uani 0.6 1 d . . P A 1
H17A H 1.0000 -0.0420 0.1539 0.070 Uiso 0.6 1 calc R U P A 1
H17B H 1.0805 -0.1480 0.1246 0.070 Uiso 0.6 1 calc R U P A 1
H17C H 1.0080 -0.1563 0.1948 0.070 Uiso 0.6 1 calc R U P A 1
C15A C 0.838(2) -0.2288(19) 0.0707(10) 0.058(5) Uani 0.4 1 d . . P A 2
H15D H 0.7732 -0.1905 0.0412 0.087 Uiso 0.4 1 calc R U P A 2
H15E H 0.7986 -0.2894 0.0942 0.087 Uiso 0.4 1 calc R U P A 2
H15F H 0.9161 -0.2575 0.0452 0.087 Uiso 0.4 1 calc R U P A 2
C16A C 0.9392(17) -0.0566(18) 0.0922(10) 0.064(6) Uani 0.4 1 d . . P A 2
H16D H 1.0190 -0.0809 0.0667 0.096 Uiso 0.4 1 calc R U P A 2
H16E H 0.9630 -0.0117 0.1276 0.096 Uiso 0.4 1 calc R U P A 2
H16F H 0.8765 -0.0132 0.0636 0.096 Uiso 0.4 1 calc R U P A 2
C17A C 0.9850(16) -0.2223(14) 0.1658(11) 0.055(4) Uani 0.4 1 d . . P A 2
H17D H 1.0679 -0.2395 0.1410 0.082 Uiso 0.4 1 calc R U P A 2
H17E H 0.9484 -0.2904 0.1807 0.082 Uiso 0.4 1 calc R U P A 2
H17F H 1.0024 -0.1804 0.2038 0.082 Uiso 0.4 1 calc R U P A 2
C18 C 0.7636(5) 0.2368(4) 0.1795(3) 0.0322(10) Uani 1 1 d . . . . .
C19 C 0.6296(6) 0.2556(4) 0.2013(3) 0.0320(10) Uani 1 1 d . . . . .
H19 H 0.5555 0.2609 0.1737 0.038 Uiso 1 1 calc R U . . .
C20 C 0.6218(6) 0.2654(4) 0.2702(3) 0.0350(11) Uani 1 1 d . . . . .
C21 C 0.7548(6) 0.2482(4) 0.2932(3) 0.0355(12) Uani 1 1 d . . . . .
C22 C 0.8372(6) 0.2269(5) 0.2372(3) 0.0343(11) Uani 1 1 d . . . . .
H22 H 0.9301 0.2084 0.2384 0.041 Uiso 1 1 calc R U . . .
C23 C 0.8206(7) 0.2684(5) 0.1127(3) 0.0415(13) Uani 1 1 d . . . . .
C24 C 0.7380(8) 0.2370(6) 0.0560(3) 0.0520(17) Uani 1 1 d . . . . .
H24A H 0.7405 0.1571 0.0552 0.078 Uiso 1 1 calc R U . . .
H24B H 0.7745 0.2656 0.0146 0.078 Uiso 1 1 calc R U . . .
H24C H 0.6461 0.2682 0.0620 0.078 Uiso 1 1 calc R U . . .
C25 C 0.8163(9) 0.3930(5) 0.1102(3) 0.0550(18) Uani 1 1 d . . . . .
H25A H 0.8595 0.4179 0.0695 0.083 Uiso 1 1 calc R U . . .
H25B H 0.8628 0.4166 0.1476 0.083 Uiso 1 1 calc R U . . .
H25C H 0.7240 0.4246 0.1119 0.083 Uiso 1 1 calc R U . . .
C26 C 0.9662(8) 0.2222(7) 0.1032(4) 0.062(2) Uani 1 1 d . . . . .
H26A H 0.9729 0.1423 0.1090 0.093 Uiso 1 1 calc R U . . .
H26B H 1.0204 0.2524 0.1356 0.093 Uiso 1 1 calc R U . . .
H26C H 0.9979 0.2425 0.0591 0.093 Uiso 1 1 calc R U . . .
C27 C 0.4889(7) 0.3080(5) 0.3018(3) 0.0422(13) Uani 1 1 d . . . . .
C28 C 0.4739(9) 0.2839(6) 0.3756(3) 0.0569(19) Uani 1 1 d . . . . .
H28A H 0.3831 0.3071 0.3902 0.085 Uiso 1 1 calc R U . . .
H28B H 0.5361 0.3239 0.3987 0.085 Uiso 1 1 calc R U . . .
H28C H 0.4928 0.2052 0.3850 0.085 Uiso 1 1 calc R U . . .
C29 C 0.3758(7) 0.2567(6) 0.2698(4) 0.0529(16) Uani 1 1 d . . . . .
H29A H 0.2918 0.2791 0.2925 0.079 Uiso 1 1 calc R U . . .
H29B H 0.3924 0.1768 0.2729 0.079 Uiso 1 1 calc R U . . .
H29C H 0.3711 0.2814 0.2238 0.079 Uiso 1 1 calc R U . . .
C30 C 0.4664(8) 0.4332(5) 0.2887(4) 0.0557(18) Uani 1 1 d . . . . .
H30A H 0.4736 0.4499 0.2415 0.084 Uiso 1 1 calc R U . . .
H30B H 0.5333 0.4692 0.3111 0.084 Uiso 1 1 calc R U . . .
H30C H 0.3779 0.4599 0.3050 0.084 Uiso 1 1 calc R U . . .
C31 C 0.8181(8) 0.2769(5) 0.3575(3) 0.0465(15) Uani 1 1 d . . . . .
C32 C 0.7824(8) 0.2111(6) 0.4195(3) 0.0525(17) Uani 1 1 d . . . . .
H32A H 0.8349 0.1399 0.4204 0.079 Uiso 1 1 calc R U . . .
H32B H 0.6880 0.2001 0.4198 0.079 Uiso 1 1 calc R U . . .
H32C H 0.8015 0.2511 0.4579 0.079 Uiso 1 1 calc R U . . .
C33 C 0.9709(8) 0.2625(6) 0.3513(3) 0.0558(18) Uani 1 1 d . . . . .
H33A H 1.0088 0.2847 0.3915 0.084 Uiso 1 1 calc R U . . .
H33B H 1.0005 0.3081 0.3142 0.084 Uiso 1 1 calc R U . . .
H33C H 1.0004 0.1855 0.3441 0.084 Uiso 1 1 calc R U . . .
C34 C 0.7828(8) 0.3998(5) 0.3671(3) 0.0538(18) Uani 1 1 d . . . . .
H34A H 0.6877 0.4135 0.3768 0.081 Uiso 1 1 calc R U . . .
H34B H 0.8055 0.4413 0.3270 0.081 Uiso 1 1 calc R U . . .
H34C H 0.8327 0.4229 0.4034 0.081 Uiso 1 1 calc R U . . .
C35 C 0.9972(5) -0.0179(5) 0.2980(3) 0.0351(11) Uani 1 1 d . . . . .
H35 H 1.0232 0.0080 0.2557 0.042 Uiso 1 1 calc R U . . .
C36 C 1.0962(6) -0.0597(5) 0.3409(3) 0.0401(13) Uani 1 1 d . . . . .
H36 H 1.1869 -0.0611 0.3278 0.048 Uiso 1 1 calc R U . . .
C37 C 1.0609(5) -0.0981(5) 0.4016(3) 0.0415(13) Uani 1 1 d . . . . .
H37 H 1.1267 -0.1284 0.4309 0.050 Uiso 1 1 calc R U . . .
C38 C 0.9260(5) -0.0925(5) 0.4207(3) 0.0337(11) Uani 1 1 d . . . . .
C39 C 0.8818(6) -0.1310(5) 0.4828(3) 0.0409(13) Uani 1 1 d . . . . .
H39 H 0.9439 -0.1634 0.5134 0.049 Uiso 1 1 calc R U . . .
C40 C 0.7502(6) -0.1216(5) 0.4988(2) 0.0374(12) Uani 1 1 d . . . . .
H40 H 0.7220 -0.1495 0.5404 0.045 Uiso 1 1 calc R U . . .
C41 C 0.6537(5) -0.0718(5) 0.4558(2) 0.0305(10) Uani 1 1 d . . . . .
C42 C 0.5114(5) -0.0519(4) 0.4782(2) 0.0306(10) Uani 1 1 d . . . . .
H42 H 0.4887 -0.1171 0.5057 0.037 Uiso 1 1 calc R U . . .
C43 C 0.4266(5) -0.0440(5) 0.4190(2) 0.0327(11) Uani 1 1 d . . . . .
H43 H 0.3377 -0.0623 0.4231 0.039 Uiso 1 1 calc R U . . .
C44 C 0.4748(5) -0.0117(4) 0.3607(2) 0.0297(10) Uani 1 1 d . . . . .
H44 H 0.4132 0.0021 0.3266 0.036 Uiso 1 1 calc R U . . .
C45 C 0.6937(5) -0.0359(4) 0.3925(2) 0.0276(9) Uani 1 1 d . . . . .
C46 C 0.8315(5) -0.0469(4) 0.3758(2) 0.0290(10) Uani 1 1 d . . . . .

loop_
_atom_site_aniso_label
_atom_site_aniso_U_11
_atom_site_aniso_U_22
_atom_site_aniso_U_33
_atom_site_aniso_U_23
_atom_site_aniso_U_13
_atom_site_aniso_U_12
Tm1 0.02735(11) 0.03816(13) 0.01536(10) 0.00097(7) 0.00091(7) -0.01024(8)
N1 0.028(2) 0.038(2) 0.0218(19) 0.0005(16) 0.0017(16) -0.0083(17)
N2 0.0241(19) 0.040(2) 0.0211(18) -0.0003(16) -0.0030(15) -0.0090(16)
C1 0.032(3) 0.050(3) 0.023(2) -0.004(2) 0.000(2) -0.009(2)
C2 0.039(3) 0.046(3) 0.020(2) -0.005(2) 0.0021(19) -0.017(2)
C3 0.042(3) 0.038(3) 0.027(2) 0.000(2) -0.002(2) -0.011(2)
C4 0.034(3) 0.035(3) 0.031(3) -0.001(2) -0.002(2) -0.010(2)
C5 0.029(2) 0.042(3) 0.020(2) -0.0017(19) 0.0065(18) -0.007(2)
C6 0.027(3) 0.061(4) 0.026(3) -0.010(2) -0.003(2) -0.003(2)
C7 0.028(3) 0.089(5) 0.042(3) -0.011(3) -0.001(2) -0.009(3)
C8 0.039(3) 0.075(4) 0.033(3) -0.012(3) -0.008(2) -0.013(3)
C9 0.042(3) 0.068(4) 0.038(3) -0.001(3) -0.014(3) 0.001(3)
C10 0.063(4) 0.036(3) 0.041(3) 0.004(2) -0.014(3) -0.016(3)
C11 0.121(5) 0.043(2) 0.060(3) 0.010(2) -0.006(3) -0.013(3)
C12 0.121(5) 0.043(2) 0.060(3) 0.010(2) -0.006(3) -0.013(3)
C13 0.121(5) 0.043(2) 0.060(3) 0.010(2) -0.006(3) -0.013(3)
C14 0.035(3) 0.050(3) 0.042(3) -0.014(3) 0.002(2) -0.005(2)
C15 0.043(6) 0.049(7) 0.047(7) -0.011(5) 0.009(5) -0.002(5)
C16 0.037(5) 0.058(6) 0.026(4) 0.002(4) 0.012(4) -0.010(4)
C17 0.035(5) 0.068(7) 0.037(5) -0.001(5) 0.008(4) -0.010(5)
C15A 0.053(12) 0.081(15) 0.042(10) -0.018(9) 0.025(8) -0.015(10)
C16A 0.033(8) 0.092(14) 0.064(12) 0.030(11) 0.019(8) -0.004(9)
C17A 0.033(8) 0.044(9) 0.087(14) -0.003(9) 0.001(8) 0.001(7)
C18 0.034(3) 0.037(3) 0.026(2) -0.0006(19) 0.003(2) -0.004(2)
C19 0.036(3) 0.034(3) 0.026(2) -0.0012(19) 0.001(2) -0.002(2)
C20 0.046(3) 0.036(3) 0.024(2) 0.0004(19) 0.004(2) -0.011(2)
C21 0.049(3) 0.037(3) 0.022(2) 0.0020(19) -0.001(2) -0.014(2)
C22 0.033(3) 0.040(3) 0.031(3) 0.003(2) -0.003(2) -0.009(2)
C23 0.053(4) 0.044(3) 0.027(3) 0.002(2) 0.009(2) -0.012(3)
C24 0.079(5) 0.063(4) 0.015(2) 0.001(2) 0.003(3) -0.018(4)
C25 0.090(6) 0.044(4) 0.033(3) 0.004(3) 0.011(3) -0.022(3)
C26 0.055(4) 0.086(6) 0.043(4) 0.006(4) 0.021(3) -0.003(4)
C27 0.053(4) 0.034(3) 0.038(3) -0.004(2) 0.016(3) -0.004(2)
C28 0.080(5) 0.053(4) 0.037(3) -0.005(3) 0.024(3) -0.012(4)
C29 0.042(4) 0.054(4) 0.062(4) -0.011(3) 0.009(3) -0.001(3)
C30 0.068(5) 0.045(4) 0.051(4) 0.005(3) 0.024(3) 0.002(3)
C31 0.075(5) 0.043(3) 0.025(3) 0.001(2) -0.006(3) -0.022(3)
C32 0.082(5) 0.051(4) 0.028(3) 0.000(2) -0.006(3) -0.024(3)
C33 0.062(4) 0.071(5) 0.040(3) 0.001(3) -0.019(3) -0.031(4)
C34 0.088(6) 0.048(4) 0.029(3) 0.000(2) -0.003(3) -0.028(4)
C35 0.029(3) 0.048(3) 0.028(3) 0.003(2) 0.005(2) -0.011(2)
C36 0.025(3) 0.060(4) 0.035(3) 0.005(3) -0.001(2) -0.010(2)
C37 0.023(2) 0.065(4) 0.037(3) 0.006(3) -0.002(2) -0.008(2)
C38 0.032(3) 0.043(3) 0.027(2) 0.001(2) -0.001(2) -0.010(2)
C39 0.029(3) 0.058(4) 0.035(3) 0.009(3) -0.006(2) -0.002(2)
C40 0.036(3) 0.059(4) 0.018(2) 0.010(2) 0.0011(19) -0.008(2)
C41 0.028(2) 0.046(3) 0.018(2) 0.0024(19) 0.0052(18) -0.011(2)
C42 0.028(2) 0.043(3) 0.022(2) 0.0034(19) 0.0032(18) -0.012(2)
C43 0.027(2) 0.048(3) 0.025(2) -0.004(2) 0.0014(19) -0.015(2)
C44 0.025(2) 0.045(3) 0.020(2) -0.0016(19) 0.0003(17) -0.009(2)
C45 0.028(2) 0.037(3) 0.019(2) -0.0020(18) -0.0022(17) -0.0068(19)
C46 0.029(2) 0.036(3) 0.023(2) 0.0012(18) -0.0022(18) -0.0052(19)

loop_
_atom_type_symbol
_atom_type_description
_atom_type_scat_dispersion_real
_atom_type_scat_dispersion_imag
_atom_type_scat_source
C C 0.0033 0.0016 'International Tables Vol C Tables 4.2.6.8 and 6.1.1.4'
H H 0.0000 0.0000 'International Tables Vol C Tables 4.2.6.8 and 6.1.1.4'
N N 0.0061 0.0033 'International Tables Vol C Tables 4.2.6.8 and 6.1.1.4'
Tm Tm -0.3139 5.2483 'International Tables Vol C Tables 4.2.6.8 and 6.1.1.4'

loop_
_geom_angle_atom_site_label_1
_geom_angle_atom_site_label_2
_geom_angle_atom_site_label_3
_geom_angle
_geom_angle_site_symmetry_1
_geom_angle_site_symmetry_3
N2 Tm1 N1 70.61(14) . .
N2 Tm1 C19 116.78(16) . .
N1 Tm1 C19 127.20(16) . .
N2 Tm1 C1 102.75(15) . .
N1 Tm1 C1 136.73(16) . .
C19 Tm1 C1 94.60(17) . .
N2 Tm1 C2 79.00(15) . .
N1 Tm1 C2 110.23(16) . .
C19 Tm1 C2 122.57(17) . .
C1 Tm1 C2 30.43(17) . .
N2 Tm1 C5 128.37(15) . .
N1 Tm1 C5 122.27(15) . .
C19 Tm1 C5 94.63(16) . .
C1 Tm1 C5 30.71(15) . .
C2 Tm1 C5 49.36(15) . .
N2 Tm1 C20 88.84(16) . .
N1 Tm1 C20 107.66(16) . .
C19 Tm1 C20 30.83(15) . .
C1 Tm1 C20 115.03(18) . .
C2 Tm1 C20 133.24(18) . .
C5 Tm1 C20 124.19(16) . .
N2 Tm1 C22 116.93(16) . .
N1 Tm1 C22 79.34(16) . .
C19 Tm1 C22 49.70(17) . .
C1 Tm1 C22 134.99(17) . .
C2 Tm1 C22 163.86(16) . .
C5 Tm1 C22 114.65(16) . .
C20 Tm1 C22 49.77(17) . .
N2 Tm1 C18 138.08(15) . .
N1 Tm1 C18 107.03(15) . .
C19 Tm1 C18 30.76(16) . .
C1 Tm1 C18 104.98(17) . .
C2 Tm1 C18 135.04(16) . .
C5 Tm1 C18 89.40(16) . .
C20 Tm1 C18 50.94(16) . .
C22 Tm1 C18 30.17(16) . .
N2 Tm1 C21 89.55(15) . .
N1 Tm1 C21 79.38(16) . .
C19 Tm1 C21 50.16(16) . .
C1 Tm1 C21 143.86(17) . .
C2 Tm1 C21 161.11(18) . .
C5 Tm1 C21 139.59(16) . .
C20 Tm1 C21 30.30(18) . .
C22 Tm1 C21 29.87(16) . .
C18 Tm1 C21 50.31(15) . .
N2 Tm1 C3 86.67(16) . .
N1 Tm1 C3 86.31(16) . .
C19 Tm1 C3 142.97(16) . .
C1 Tm1 C3 50.42(17) . .
C2 Tm1 C3 29.72(17) . .
C5 Tm1 C3 49.60(16) . .
C20 Tm1 C3 162.95(18) . .
C22 Tm1 C3 145.55(18) . .
C18 Tm1 C3 135.24(16) . .
C21 Tm1 C3 165.65(17) . .
N2 Tm1 C4 116.63(15) . .
N1 Tm1 C4 93.31(15) . .
C19 Tm1 C4 120.81(16) . .
C1 Tm1 C4 50.15(16) . .
C2 Tm1 C4 49.06(16) . .
C5 Tm1 C4 29.63(16) . .
C20 Tm1 C4 151.63(16) . .
C22 Tm1 C4 119.29(16) . .
C18 Tm1 C4 105.27(16) . .
C21 Tm1 C4 148.98(17) . .
C3 Tm1 C4 30.15(16) . .
C35 N1 C46 118.0(4) . .
C35 N1 Tm1 126.4(3) . .
C46 N1 Tm1 115.6(3) . .
C45 N2 C44 113.4(4) . .
C45 N2 Tm1 118.5(3) . .
C44 N2 Tm1 126.8(3) . .
C2 C1 C5 105.0(5) . .
C2 C1 C6 126.3(5) . .
C5 C1 C6 124.4(5) . .
C2 C1 Tm1 75.0(3) . .
C5 C1 Tm1 75.2(3) . .
C6 C1 Tm1 133.0(4) . .
C1 C2 C3 112.0(5) . .
C1 C2 Tm1 74.6(3) . .
C3 C2 Tm1 79.6(3) . .
C1 C2 H2 124.0 . .
C3 C2 H2 124.0 . .
Tm1 C2 H2 113.5 . .
C2 C3 C4 105.5(5) . .
C2 C3 C10 119.9(5) . .
C4 C3 C10 132.7(6) . .
C2 C3 Tm1 70.7(3) . .
C4 C3 Tm1 75.3(3) . .
C10 C3 Tm1 130.0(4) . .
C5 C4 C3 106.9(5) . .
C5 C4 C14 120.2(5) . .
C3 C4 C14 131.6(5) . .
C5 C4 Tm1 70.7(3) . .
C3 C4 Tm1 74.5(3) . .
C14 C4 Tm1 129.5(4) . .
C4 C5 C1 110.5(5) . .
C4 C5 Tm1 79.7(3) . .
C1 C5 Tm1 74.1(3) . .
C4 C5 H5 124.7 . .
C1 C5 H5 124.7 . .
Tm1 C5 H5 113.4 . .
C7 C6 C1 111.9(5) . .
C7 C6 C9 109.4(6) . .
C1 C6 C9 113.1(5) . .
C7 C6 C8 107.7(5) . .
C1 C6 C8 106.4(5) . .
C9 C6 C8 108.2(5) . .
C6 C7 H7A 109.5 . .
C6 C7 H7B 109.5 . .
H7A C7 H7B 109.5 . .
C6 C7 H7C 109.5 . .
H7A C7 H7C 109.5 . .
H7B C7 H7C 109.5 . .
C6 C8 H8A 109.5 . .
C6 C8 H8B 109.5 . .
H8A C8 H8B 109.5 . .
C6 C8 H8C 109.5 . .
H8A C8 H8C 109.5 . .
H8B C8 H8C 109.5 . .
C6 C9 H9A 109.5 . .
C6 C9 H9B 109.5 . .
H9A C9 H9B 109.5 . .
C6 C9 H9C 109.5 . .
H9A C9 H9C 109.5 . .
H9B C9 H9C 109.5 . .
C12 C10 C11 106.4(6) . .
C12 C10 C3 112.9(6) . .
C11 C10 C3 108.7(5) . .
C12 C10 C13 107.9(6) . .
C11 C10 C13 105.0(7) . .
C3 C10 C13 115.4(5) . .
C10 C11 H11A 109.5 . .
C10 C11 H11B 109.5 . .
H11A C11 H11B 109.5 . .
C10 C11 H11C 109.5 . .
H11A C11 H11C 109.5 . .
H11B C11 H11C 109.5 . .
C10 C12 H12A 109.5 . .
C10 C12 H12B 109.5 . .
H12A C12 H12B 109.5 . .
C10 C12 H12C 109.5 . .
H12A C12 H12C 109.5 . .
H12B C12 H12C 109.5 . .
C10 C13 H13A 109.5 . .
C10 C13 H13B 109.5 . .
H13A C13 H13B 109.5 . .
C10 C13 H13C 109.5 . .
H13A C13 H13C 109.5 . .
H13B C13 H13C 109.5 . .
C16A C14 C15A 116.1(13) . .
C17 C14 C15 111.0(8) . .
C16A C14 C4 110.9(9) . .
C17 C14 C4 115.2(6) . .
C15A C14 C4 103.2(8) . .
C15 C14 C4 116.1(6) . .
C16A C14 C17A 109.0(11) . .
C15A C14 C17A 105.2(12) . .
C4 C14 C17A 112.3(8) . .
C17 C14 C16 102.6(7) . .
C15 C14 C16 101.2(7) . .
C4 C14 C16 108.8(6) . .
C14 C15 H15A 109.5 . .
C14 C15 H15B 109.5 . .
H15A C15 H15B 109.5 . .
C14 C15 H15C 109.5 . .
H15A C15 H15C 109.5 . .
H15B C15 H15C 109.5 . .
C14 C16 H16A 109.5 . .
C14 C16 H16B 109.5 . .
H16A C16 H16B 109.5 . .
C14 C16 H16C 109.5 . .
H16A C16 H16C 109.5 . .
H16B C16 H16C 109.5 . .
C14 C17 H17A 109.5 . .
C14 C17 H17B 109.5 . .
H17A C17 H17B 109.5 . .
C14 C17 H17C 109.5 . .
H17A C17 H17C 109.5 . .
H17B C17 H17C 109.5 . .
C14 C15A H15D 109.5 . .
C14 C15A H15E 109.5 . .
H15D C15A H15E 109.5 . .
C14 C15A H15F 109.5 . .
H15D C15A H15F 109.5 . .
H15E C15A H15F 109.5 . .
C14 C16A H16D 109.5 . .
C14 C16A H16E 109.5 . .
H16D C16A H16E 109.5 . .
C14 C16A H16F 109.5 . .
H16D C16A H16F 109.5 . .
H16E C16A H16F 109.5 . .
C14 C17A H17D 109.5 . .
C14 C17A H17E 109.5 . .
H17D C17A H17E 109.5 . .
C14 C17A H17F 109.5 . .
H17D C17A H17F 109.5 . .
H17E C17A H17F 109.5 . .
C22 C18 C19 104.8(5) . .
C22 C18 C23 123.9(5) . .
C19 C18 C23 126.7(5) . .
C22 C18 Tm1 74.7(3) . .
C19 C18 Tm1 71.1(3) . .
C23 C18 Tm1 137.7(4) . .
C18 C19 C20 110.5(5) . .
C18 C19 Tm1 78.2(3) . .
C20 C19 Tm1 77.8(3) . .
C18 C19 H19 124.7 . .
C20 C19 H19 124.7 . .
Tm1 C19 H19 111.4 . .
C19 C20 C21 106.9(5) . .
C19 C20 C27 118.5(5) . .
C21 C20 C27 133.6(5) . .
C19 C20 Tm1 71.3(3) . .
C21 C20 Tm1 77.6(3) . .
C27 C20 Tm1 124.3(4) . .
C22 C21 C20 106.1(5) . .
C22 C21 C31 119.2(5) . .
C20 C21 C31 132.4(5) . .
C22 C21 Tm1 72.4(3) . .
C20 C21 Tm1 72.1(3) . .
C31 C21 Tm1 133.2(4) . .
C18 C22 C21 111.4(5) . .
C18 C22 Tm1 75.2(3) . .
C21 C22 Tm1 77.8(3) . .
C18 C22 H22 124.3 . .
C21 C22 H22 124.3 . .
Tm1 C22 H22 114.5 . .
C18 C23 C25 105.8(5) . .
C18 C23 C24 113.2(5) . .
C25 C23 C24 107.1(5) . .
C18 C23 C26 112.3(5) . .
C25 C23 C26 107.8(6) . .
C24 C23 C26 110.3(6) . .
C23 C24 H24A 109.5 . .
C23 C24 H24B 109.5 . .
H24A C24 H24B 109.5 . .
C23 C24 H24C 109.5 . .
H24A C24 H24C 109.5 . .
H24B C24 H24C 109.5 . .
C23 C25 H25A 109.5 . .
C23 C25 H25B 109.5 . .
H25A C25 H25B 109.5 . .
C23 C25 H25C 109.5 . .
H25A C25 H25C 109.5 . .
H25B C25 H25C 109.5 . .
C23 C26 H26A 109.5 . .
C23 C26 H26B 109.5 . .
H26A C26 H26B 109.5 . .
C23 C26 H26C 109.5 . .
H26A C26 H26C 109.5 . .
H26B C26 H26C 109.5 . .
C28 C27 C20 115.7(6) . .
C28 C27 C29 106.5(6) . .
C20 C27 C29 109.5(5) . .
C28 C27 C30 108.5(5) . .
C20 C27 C30 109.1(5) . .
C29 C27 C30 107.3(6) . .
C27 C28 H28A 109.5 . .
C27 C28 H28B 109.5 . .
H28A C28 H28B 109.5 . .
C27 C28 H28C 109.5 . .
H28A C28 H28C 109.5 . .
H28B C28 H28C 109.5 . .
C27 C29 H29A 109.5 . .
C27 C29 H29B 109.5 . .
H29A C29 H29B 109.5 . .
C27 C29 H29C 109.5 . .
H29A C29 H29C 109.5 . .
H29B C29 H29C 109.5 . .
C27 C30 H30A 109.5 . .
C27 C30 H30B 109.5 . .
H30A C30 H30B 109.5 . .
C27 C30 H30C 109.5 . .
H30A C30 H30C 109.5 . .
H30B C30 H30C 109.5 . .
C32 C31 C34 110.0(5) . .
C32 C31 C33 105.6(6) . .
C34 C31 C33 105.1(6) . .
C32 C31 C21 117.0(5) . .
C34 C31 C21 107.5(5) . .
C33 C31 C21 110.9(5) . .
C31 C32 H32A 109.5 . .
C31 C32 H32B 109.5 . .
H32A C32 H32B 109.5 . .
C31 C32 H32C 109.5 . .
H32A C32 H32C 109.5 . .
H32B C32 H32C 109.5 . .
C31 C33 H33A 109.5 . .
C31 C33 H33B 109.5 . .
H33A C33 H33B 109.5 . .
C31 C33 H33C 109.5 . .
H33A C33 H33C 109.5 . .
H33B C33 H33C 109.5 . .
C31 C34 H34A 109.5 . .
C31 C34 H34B 109.5 . .
H34A C34 H34B 109.5 . .
C31 C34 H34C 109.5 . .
H34A C34 H34C 109.5 . .
H34B C34 H34C 109.5 . .
N1 C35 C36 123.4(5) . .
N1 C35 H35 118.3 . .
C36 C35 H35 118.3 . .
C37 C36 C35 119.2(5) . .
C37 C36 H36 120.4 . .
C35 C36 H36 120.4 . .
C36 C37 C38 119.5(5) . .
C36 C37 H37 120.3 . .
C38 C37 H37 120.3 . .
C37 C38 C46 118.5(5) . .
C37 C38 C39 122.7(5) . .
C46 C38 C39 118.8(5) . .
C40 C39 C38 119.9(5) . .
C40 C39 H39 120.0 . .
C38 C39 H39 120.0 . .
C39 C40 C41 122.4(5) . .
C39 C40 H40 118.8 . .
C41 C40 H40 118.8 . .
C45 C41 C40 119.2(5) . .
C45 C41 C42 120.2(5) . .
C40 C41 C42 120.5(4) . .
C43 C42 C41 108.2(4) . .
C43 C42 C42 113.4(5) . 2_656
C41 C42 C42 111.4(5) . 2_656
C43 C42 H42 107.9 . .
C41 C42 H42 107.9 . .
C42 C42 H42 107.9 2_656 .
C44 C43 C42 120.7(5) . .
C44 C43 H43 119.6 . .
C42 C43 H43 119.6 . .
C43 C44 N2 126.7(5) . .
C43 C44 H44 116.7 . .
N2 C44 H44 116.7 . .
N2 C45 C41 123.8(5) . .
N2 C45 C46 118.0(4) . .
C41 C45 C46 118.1(4) . .
N1 C46 C38 121.3(5) . .
N1 C46 C45 117.3(4) . .
C38 C46 C45 121.4(5) . .

loop_
_geom_bond_atom_site_label_1
_geom_bond_atom_site_label_2
_geom_bond_distance
_geom_bond_site_symmetry_2
Tm1 N2 2.288(4) .
Tm1 N1 2.391(4) .
Tm1 C19 2.625(5) .
Tm1 C1 2.668(5) .
Tm1 C2 2.673(5) .
Tm1 C5 2.683(5) .
Tm1 C20 2.709(6) .
Tm1 C22 2.711(5) .
Tm1 C18 2.717(5) .
Tm1 C21 2.780(5) .
Tm1 C3 2.787(6) .
Tm1 C4 2.798(5) .
N1 C35 1.332(7) .
N1 C46 1.377(6) .
N2 C45 1.384(6) .
N2 C44 1.395(6) .
C1 C2 1.402(8) .
C1 C5 1.417(7) .
C1 C6 1.527(8) .
C2 C3 1.404(8) .
C2 H2 0.9500 .
C3 C4 1.452(8) .
C3 C10 1.534(8) .
C4 C5 1.406(8) .
C4 C14 1.553(8) .
C5 H5 0.9500 .
C6 C7 1.516(8) .
C6 C9 1.532(9) .
C6 C8 1.551(8) .
C7 H7A 0.9800 .
C7 H7B 0.9800 .
C7 H7C 0.9800 .
C8 H8A 0.9800 .
C8 H8B 0.9800 .
C8 H8C 0.9800 .
C9 H9A 0.9800 .
C9 H9B 0.9800 .
C9 H9C 0.9800 .
C10 C12 1.499(12) .
C10 C11 1.527(10) .
C10 C13 1.564(12) .
C11 H11A 0.9800 .
C11 H11B 0.9800 .
C11 H11C 0.9800 .
C12 H12A 0.9800 .
C12 H12B 0.9800 .
C12 H12C 0.9800 .
C13 H13A 0.9800 .
C13 H13B 0.9800 .
C13 H13C 0.9800 .
C14 C16A 1.43(2) .
C14 C17 1.505(12) .
C14 C15A 1.51(2) .
C14 C15 1.539(13) .
C14 C17A 1.632(19) .
C14 C16 1.641(12) .
C15 H15A 0.9800 .
C15 H15B 0.9800 .
C15 H15C 0.9800 .
C16 H16A 0.9800 .
C16 H16B 0.9800 .
C16 H16C 0.9800 .
C17 H17A 0.9800 .
C17 H17B 0.9800 .
C17 H17C 0.9800 .
C15A H15D 0.9800 .
C15A H15E 0.9800 .
C15A H15F 0.9800 .
C16A H16D 0.9800 .
C16A H16E 0.9800 .
C16A H16F 0.9800 .
C17A H17D 0.9800 .
C17A H17E 0.9800 .
C17A H17F 0.9800 .
C18 C22 1.413(7) .
C18 C19 1.420(7) .
C18 C23 1.519(7) .
C19 C20 1.420(7) .
C19 H19 0.9500 .
C20 C21 1.436(8) .
C20 C27 1.535(8) .
C21 C22 1.416(8) .
C21 C31 1.551(8) .
C22 H22 0.9500 .
C23 C25 1.527(9) .
C23 C24 1.536(9) .
C23 C26 1.542(10) .
C24 H24A 0.9800 .
C24 H24B 0.9800 .
C24 H24C 0.9800 .
C25 H25A 0.9800 .
C25 H25B 0.9800 .
C25 H25C 0.9800 .
C26 H26A 0.9800 .
C26 H26B 0.9800 .
C26 H26C 0.9800 .
C27 C28 1.533(9) .
C27 C29 1.537(10) .
C27 C30 1.547(9) .
C28 H28A 0.9800 .
C28 H28B 0.9800 .
C28 H28C 0.9800 .
C29 H29A 0.9800 .
C29 H29B 0.9800 .
C29 H29C 0.9800 .
C30 H30A 0.9800 .
C30 H30B 0.9800 .
C30 H30C 0.9800 .
C31 C32 1.529(9) .
C31 C34 1.538(9) .
C31 C33 1.546(11) .
C32 H32A 0.9800 .
C32 H32B 0.9800 .
C32 H32C 0.9800 .
C33 H33A 0.9800 .
C33 H33B 0.9800 .
C33 H33C 0.9800 .
C34 H34A 0.9800 .
C34 H34B 0.9800 .
C34 H34C 0.9800 .
C35 C36 1.400(8) .
C35 H35 0.9500 .
C36 C37 1.360(8) .
C36 H36 0.9500 .
C37 C38 1.408(8) .
C37 H37 0.9500 .
C38 C46 1.410(7) .
C38 C39 1.413(8) .
C39 C40 1.361(8) .
C39 H39 0.9500 .
C40 C41 1.415(7) .
C40 H40 0.9500 .
C41 C45 1.410(7) .
C41 C42 1.504(7) .
C42 C43 1.503(7) .
C42 C42 1.584(11) 2_656
C42 H42 1.0000 .
C43 C44 1.336(7) .
C43 H43 0.9500 .
C44 H44 0.9500 .
C45 C46 1.425(7) .

loop_
_geom_torsion_atom_site_label_1
_geom_torsion_atom_site_label_2
_geom_torsion_atom_site_label_3
_geom_torsion_atom_site_label_4
_geom_torsion
_geom_torsion_site_symmetry_1
_geom_torsion_site_symmetry_4
C5 C1 C2 C3 -2.0(6) . .
C6 C1 C2 C3 155.4(5) . .
Tm1 C1 C2 C3 -71.8(4) . .
C5 C1 C2 Tm1 69.8(4) . .
C6 C1 C2 Tm1 -132.8(5) . .
C1 C2 C3 C4 0.6(6) . .
Tm1 C2 C3 C4 -67.9(4) . .
C1 C2 C3 C10 -165.7(5) . .
Tm1 C2 C3 C10 125.7(5) . .
C1 C2 C3 Tm1 68.6(4) . .
C2 C3 C4 C5 1.0(6) . .
C10 C3 C4 C5 164.8(6) . .
Tm1 C3 C4 C5 -63.7(4) . .
C2 C3 C4 C14 -165.8(5) . .
C10 C3 C4 C14 -2.0(10) . .
Tm1 C3 C4 C14 129.5(6) . .
C2 C3 C4 Tm1 64.7(4) . .
C10 C3 C4 Tm1 -131.5(6) . .
C3 C4 C5 C1 -2.3(6) . .
C14 C4 C5 C1 166.4(5) . .
Tm1 C4 C5 C1 -68.6(4) . .
C3 C4 C5 Tm1 66.3(4) . .
C14 C4 C5 Tm1 -125.1(5) . .
C2 C1 C5 C4 2.6(6) . .
C6 C1 C5 C4 -155.3(5) . .
Tm1 C1 C5 C4 72.2(4) . .
C2 C1 C5 Tm1 -69.6(4) . .
C6 C1 C5 Tm1 132.4(6) . .
C2 C1 C6 C7 33.0(8) . .
C5 C1 C6 C7 -173.7(6) . .
Tm1 C1 C6 C7 -71.2(7) . .
C2 C1 C6 C9 157.1(6) . .
C5 C1 C6 C9 -49.6(7) . .
Tm1 C1 C6 C9 52.9(7) . .
C2 C1 C6 C8 -84.3(7) . .
C5 C1 C6 C8 69.0(7) . .
Tm1 C1 C6 C8 171.5(4) . .
C2 C3 C10 C12 -26.6(8) . .
C4 C3 C10 C12 171.5(7) . .
Tm1 C3 C10 C12 62.5(8) . .
C2 C3 C10 C11 91.2(8) . .
C4 C3 C10 C11 -70.7(9) . .
Tm1 C3 C10 C11 -179.6(5) . .
C2 C3 C10 C13 -151.2(6) . .
C4 C3 C10 C13 46.8(9) . .
Tm1 C3 C10 C13 -62.1(8) . .
C5 C4 C14 C16A 44.8(12) . .
C3 C4 C14 C16A -149.8(11) . .
Tm1 C4 C14 C16A -44.3(12) . .
C5 C4 C14 C17 114.0(8) . .
C3 C4 C14 C17 -80.6(9) . .
Tm1 C4 C14 C17 24.9(9) . .
C5 C4 C14 C15A -80.2(11) . .
C3 C4 C14 C15A 85.2(12) . .
Tm1 C4 C14 C15A -169.3(10) . .
C5 C4 C14 C15 -113.8(8) . .
C3 C4 C14 C15 51.6(10) . .
Tm1 C4 C14 C15 157.1(7) . .
C5 C4 C14 C17A 167.0(8) . .
C3 C4 C14 C17A -27.6(11) . .
Tm1 C4 C14 C17A 78.0(9) . .
C5 C4 C14 C16 -0.5(8) . .
C3 C4 C14 C16 164.9(6) . .
Tm1 C4 C14 C16 -89.6(6) . .
C22 C18 C19 C20 4.4(6) . .
C23 C18 C19 C20 -152.0(5) . .
Tm1 C18 C19 C20 72.1(4) . .
C22 C18 C19 Tm1 -67.7(4) . .
C23 C18 C19 Tm1 136.0(5) . .
C18 C19 C20 C21 -2.2(6) . .
Tm1 C19 C20 C21 70.1(4) . .
C18 C19 C20 C27 168.2(5) . .
Tm1 C19 C20 C27 -119.5(5) . .
C18 C19 C20 Tm1 -72.3(4) . .
C19 C20 C21 C22 -0.9(6) . .
C27 C20 C21 C22 -169.2(6) . .
Tm1 C20 C21 C22 64.9(4) . .
C19 C20 C21 C31 161.3(6) . .
C27 C20 C21 C31 -7.0(10) . .
Tm1 C20 C21 C31 -132.9(6) . .
C19 C20 C21 Tm1 -65.8(4) . .
C27 C20 C21 Tm1 125.9(6) . .
C19 C18 C22 C21 -5.0(6) . .
C23 C18 C22 C21 152.2(5) . .
Tm1 C18 C22 C21 -70.2(4) . .
C19 C18 C22 Tm1 65.1(4) . .
C23 C18 C22 Tm1 -137.7(5) . .
C20 C21 C22 C18 3.8(6) . .
C31 C21 C22 C18 -161.3(5) . .
Tm1 C21 C22 C18 68.5(4) . .
C20 C21 C22 Tm1 -64.7(4) . .
C31 C21 C22 Tm1 130.2(5) . .
C22 C18 C23 C25 -82.2(7) . .
C19 C18 C23 C25 69.9(8) . .
Tm1 C18 C23 C25 172.4(5) . .
C22 C18 C23 C24 160.8(6) . .
C19 C18 C23 C24 -47.0(8) . .
Tm1 C18 C23 C24 55.5(8) . .
C22 C18 C23 C26 35.1(8) . .
C19 C18 C23 C26 -172.8(6) . .
Tm1 C18 C23 C26 -70.2(8) . .
C19 C20 C27 C28 161.7(5) . .
C21 C20 C27 C28 -31.0(9) . .
Tm1 C20 C27 C28 75.8(6) . .
C19 C20 C27 C29 41.4(7) . .
C21 C20 C27 C29 -151.3(6) . .
Tm1 C20 C27 C29 -44.5(7) . .
C19 C20 C27 C30 -75.7(7) . .
C21 C20 C27 C30 91.5(8) . .
Tm1 C20 C27 C30 -161.6(4) . .
C22 C21 C31 C32 -128.6(7) . .
C20 C21 C31 C32 71.0(9) . .
Tm1 C21 C31 C32 -35.8(9) . .
C22 C21 C31 C34 107.0(7) . .
C20 C21 C31 C34 -53.4(8) . .
Tm1 C21 C31 C34 -160.1(5) . .
C22 C21 C31 C33 -7.4(8) . .
C20 C21 C31 C33 -167.8(6) . .
Tm1 C21 C31 C33 85.4(6) . .
C46 N1 C35 C36 2.2(8) . .
Tm1 N1 C35 C36 -178.6(4) . .
N1 C35 C36 C37 0.6(10) . .
C35 C36 C37 C38 -1.7(10) . .
C36 C37 C38 C46 0.0(9) . .
C36 C37 C38 C39 179.8(6) . .
C37 C38 C39 C40 178.8(6) . .
C46 C38 C39 C40 -1.3(9) . .
C38 C39 C40 C41 -1.5(10) . .
C39 C40 C41 C45 3.7(9) . .
C39 C40 C41 C42 -173.1(6) . .
C45 C41 C42 C43 26.6(7) . .
C40 C41 C42 C43 -156.7(5) . .
C45 C41 C42 C42 -98.7(6) . 2_656
C40 C41 C42 C42 78.0(7) . 2_656
C41 C42 C43 C44 -26.5(7) . .
C42 C42 C43 C44 97.7(7) 2_656 .
C42 C43 C44 N2 9.0(9) . .
C45 N2 C44 C43 11.0(8) . .
Tm1 N2 C44 C43 177.5(4) . .
C44 N2 C45 C41 -10.4(7) . .
Tm1 N2 C45 C41 -178.1(4) . .
C44 N2 C45 C46 166.1(5) . .
Tm1 N2 C45 C46 -1.6(6) . .
C40 C41 C45 N2 173.6(5) . .
C42 C41 C45 N2 -9.6(8) . .
C40 C41 C45 C46 -2.9(8) . .
C42 C41 C45 C46 173.9(5) . .
C35 N1 C46 C38 -3.9(8) . .
Tm1 N1 C46 C38 176.8(4) . .
C35 N1 C46 C45 177.1(5) . .
Tm1 N1 C46 C45 -2.2(6) . .
C37 C38 C46 N1 2.8(8) . .
C39 C38 C46 N1 -177.0(5) . .
C37 C38 C46 C45 -178.2(5) . .
C39 C38 C46 C45 1.9(8) . .
N2 C45 C46 N1 2.5(7) . .
C41 C45 C46 N1 179.2(5) . .
N2 C45 C46 C38 -176.5(5) . .
C41 C45 C46 C38 0.2(8) . .
